data_2017182
loop_
_publ_author_name
'Seidel, R\"udiger W.'
'Oppel, Iris M.'

_publ_section_title
;<i>catena</i>-Poly[[[aqua(ethylenediamine-\k^2^<i>N</i>,<i>N</i>')(nitrato-\k<i>O</i>)copper(II)]-\m-4,4'-dithiodipyridine-\k^2^<i>N</i>:<i>N</i>']
 nitrate monohydrate]
;
_journal_coeditor_code GD3289
_journal_issue 7
_journal_name_full 'Acta Crystallographica Section C'
_journal_page_first m235
_journal_page_last m237
_journal_paper_doi 10.1107/S0108270109015418
_journal_volume 65
_journal_year 2009
_chemical_formula_iupac '[Cu (N O3) (C2 H4 N2) (C10 H8 N2 S2) (H2 O)] N O3 , H2 O'
_chemical_formula_moiety 'C12 H18 Cu N5 O4 S2 + , N O3 - , H2 O'
_chemical_formula_sum 'C12 H20 Cu N6 O8 S2'
_chemical_formula_weight 504.00
_chemical_name_systematic
;
<i>catena</i>-Poly[[[aqua(ethylenediamine-\k^2^<i>N</i>,<i>N</i>')(nitrato-
\k<i>O</i>)copper(II)]-\m~2~-4,4'-dithiodipyridine-\k^2^<i>N</i>:<i>N</i>']
nitrate monohydrate]
;
_space_group_IT_number 14
_symmetry_cell_setting monoclinic
_symmetry_space_group_name_Hall '-P 2ybc'
_symmetry_space_group_name_H-M 'P 1 21/c 1'
_atom_sites_solution_hydrogens geom
_atom_sites_solution_primary direct
_atom_sites_solution_secondary difmap
_audit_creation_method 'SHELXL97 and IUCr template'
_cell_angle_alpha 90.00
_cell_angle_beta 110.512(17)
_cell_angle_gamma 90.00
_cell_formula_units_Z 4
_cell_length_a 8.5762(11)
_cell_length_b 21.844(2)
_cell_length_c 11.092(5)
_cell_measurement_reflns_used 25
_cell_measurement_temperature 294(2)
_cell_measurement_theta_max 12.618
_cell_measurement_theta_min 4.655
_cell_volume 1946.2(10)
_computing_cell_refinement 'XSCANS (Bruker, 1999)'
_computing_data_collection 'XSCANS (Bruker, 1999)'
_computing_data_reduction 'XSCANS (Bruker, 1999)'
_computing_molecular_graphics 'DIAMOND (Brandenburg, 2008)'
_computing_publication_material 'enCIFer (Allen <i>et al.</i>,  2004)'
_computing_structure_refinement 'SHELXL97 (Sheldrick, 2008)'
_computing_structure_solution 'SHELXS97 (Sheldrick, 2008)'
_diffrn_ambient_temperature 294(2)
_diffrn_measured_fraction_theta_full 0.999
_diffrn_measured_fraction_theta_max 0.999
_diffrn_measurement_device_type 'Siemens P4 four-circle'
_diffrn_measurement_method \w
_diffrn_radiation_monochromator graphite
_diffrn_radiation_source 'fine-focus sealed tube'
_diffrn_radiation_type MoK\a
_diffrn_radiation_wavelength 0.71073
_diffrn_reflns_av_R_equivalents 0.0362
_diffrn_reflns_av_sigmaI/netI 0.0390
_diffrn_reflns_limit_h_max 10
_diffrn_reflns_limit_h_min -1
_diffrn_reflns_limit_k_max 25
_diffrn_reflns_limit_k_min -1
_diffrn_reflns_limit_l_max 12
_diffrn_reflns_limit_l_min -13
_diffrn_reflns_number 4383
_diffrn_reflns_theta_full 25.00
_diffrn_reflns_theta_max 25.00
_diffrn_reflns_theta_min 2.17
_diffrn_standards_decay_% 0
_diffrn_standards_interval_count 97
_diffrn_standards_number 3
_exptl_absorpt_coefficient_mu 1.392
_exptl_absorpt_correction_T_max 0.7605
_exptl_absorpt_correction_T_min 0.5432
_exptl_absorpt_correction_type psi-scan
_exptl_absorpt_process_details 'ABSPsiScan in PLATON (Spek, 2009)'
_exptl_crystal_colour blue
_exptl_crystal_density_diffrn 1.720
_exptl_crystal_density_method 'not measured'
_exptl_crystal_description prism
_exptl_crystal_F_000 1036
_exptl_crystal_size_max 0.49
_exptl_crystal_size_mid 0.20
_exptl_crystal_size_min 0.20
_refine_diff_density_max 0.351
_refine_diff_density_min -0.282
_refine_ls_extinction_method none
_refine_ls_goodness_of_fit_ref 1.025
_refine_ls_hydrogen_treatment mixed
_refine_ls_matrix_type full
_refine_ls_number_parameters 274
_refine_ls_number_reflns 3419
_refine_ls_number_restraints 4
_refine_ls_restrained_S_all 1.025
_refine_ls_R_factor_all 0.0447
_refine_ls_R_factor_gt 0.0337
_refine_ls_shift/su_max 0.001
_refine_ls_shift/su_mean 0.000
_refine_ls_structure_factor_coef Fsqd
_refine_ls_weighting_details 'calc w = 1/[\s^2^(Fo^2^)+(0.0421P)^2^+1.0178P] where P=(Fo^2^+2Fc^2^)/3'
_refine_ls_weighting_scheme calc
_refine_ls_wR_factor_gt 0.0825
_refine_ls_wR_factor_ref 0.0876
_reflns_number_gt 2847
_reflns_number_total 3419
_reflns_threshold_expression I>2\s(I)
_cod_data_source_file gd3289.cif
_cod_data_source_block I
_cod_original_sg_symbol_H-M 'P 21/c'
_cod_database_code 2017182
_cod_database_fobs_code 2017182

loop_
_symmetry_equiv_pos_as_xyz
'x, y, z'
'-x, y+1/2, -z+1/2'
'-x, -y, -z'
'x, -y-1/2, z-1/2'

loop_
_atom_site_type_symbol
_atom_site_label
_atom_site_fract_x
_atom_site_fract_y
_atom_site_fract_z
_atom_site_U_iso_or_equiv
_atom_site_adp_type
_atom_site_calc_flag
_atom_site_refinement_flags
_atom_site_occupancy
_atom_site_disorder_assembly
_atom_site_disorder_group
Cu Cu1 0.24379(4) 0.461038(14) 0.24673(3) 0.02842(12) Uani d . 1 . .
O O3 -0.0708(3) 0.45702(10) 0.1497(2) 0.0400(5) Uani d D 1 . .
H H3A -0.132(4) 0.4806(13) 0.174(3) 0.048 Uiso d D 1 . .
H H3B -0.111(4) 0.4241(11) 0.159(3) 0.048 Uiso d D 1 . .
S S14 0.40293(8) 0.27120(3) 0.73399(6) 0.03066(17) Uani d . 1 . .
S S24 0.19734(9) 0.26502(3) 0.78428(6) 0.03153(17) Uani d . 1 . .
N N11 0.2736(3) 0.39907(9) 0.3873(2) 0.0270(5) Uani d . 1 . .
C C12 0.1641(3) 0.39047(12) 0.4462(3) 0.0306(6) Uani d . 1 . .
H H12 0.0630 0.4111 0.4149 0.037 Uiso calc R 1 . .
C C13 0.1928(3) 0.35245(12) 0.5517(3) 0.0311(6) Uani d . 1 . .
H H13 0.1126 0.3475 0.5896 0.037 Uiso calc R 1 . .
C C14 0.3427(3) 0.32212(11) 0.5992(2) 0.0251(5) Uani d . 1 . .
C C15 0.4581(3) 0.32988(12) 0.5384(2) 0.0285(6) Uani d . 1 . .
H H15 0.5596 0.3094 0.5677 0.034 Uiso calc R 1 . .
C C16 0.4196(3) 0.36847(12) 0.4340(2) 0.0295(6) Uani d . 1 . .
H H16 0.4973 0.3737 0.3938 0.035 Uiso calc R 1 . .
N N21 0.2573(3) 0.39560(10) 1.1180(2) 0.0299(5) Uani d . 1 . .
C C22 0.1310(3) 0.35579(12) 1.0737(3) 0.0311(6) Uani d . 1 . .
H H22 0.0514 0.3549 1.1129 0.037 Uiso calc R 1 . .
C C23 0.1129(3) 0.31611(12) 0.9730(3) 0.0294(6) Uani d . 1 . .
H H23 0.0227 0.2895 0.9447 0.035 Uiso calc R 1 . .
C C24 0.2326(3) 0.31680(11) 0.9145(2) 0.0259(5) Uani d . 1 . .
C C25 0.3667(4) 0.35592(13) 0.9626(3) 0.0361(6) Uani d . 1 . .
H H25 0.4508 0.3564 0.9277 0.043 Uiso calc R 1 . .
C C26 0.3740(4) 0.39432(13) 1.0632(3) 0.0372(7) Uani d . 1 . .
H H26 0.4645 0.4207 1.0946 0.045 Uiso calc R 1 . .
N N1 0.2688(3) 0.52854(10) 0.1321(2) 0.0326(5) Uani d . 1 . .
H H1A 0.3647 0.5237 0.1172 0.039 Uiso calc R 1 . .
H H1B 0.1842 0.5271 0.0560 0.039 Uiso calc R 1 . .
N N2 0.2014(3) 0.52970(10) 0.3525(2) 0.0369(6) Uani d . 1 . .
H H2A 0.1188 0.5194 0.3811 0.044 Uiso calc R 1 . .
H H2B 0.2937 0.5373 0.4210 0.044 Uiso calc R 1 . .
C C1 0.2690(4) 0.58823(13) 0.1946(3) 0.0413(7) Uani d . 1 . .
H H1C 0.2323 0.6202 0.1300 0.050 Uiso calc R 1 . .
H H1D 0.3808 0.5981 0.2518 0.050 Uiso calc R 1 . .
C C2 0.1540(4) 0.58458(13) 0.2694(3) 0.0408(7) Uani d . 1 . .
H H2C 0.1644 0.6210 0.3216 0.049 Uiso calc R 1 . .
H H2D 0.0396 0.5813 0.2113 0.049 Uiso calc R 1 . .
O O31 0.5762(3) 0.48905(11) 0.3603(2) 0.0508(6) Uani d . 1 . .
O O32 0.6431(3) 0.51406(11) 0.1955(2) 0.0538(6) Uani d . 1 . .
O O33 0.8345(3) 0.49563(11) 0.3795(2) 0.0518(6) Uani d . 1 . .
N N31 0.6850(3) 0.49950(11) 0.3125(2) 0.0361(6) Uani d . 1 . .
O O41 -0.2220(3) 0.25313(11) 0.2215(2) 0.0600(7) Uani d . 1 . .
O O42 -0.2319(4) 0.29728(14) 0.0443(3) 0.0731(8) Uani d . 1 . .
O O43 -0.1948(4) 0.35034(13) 0.2144(3) 0.0855(9) Uani d . 1 . .
N N41 -0.2174(3) 0.29968(14) 0.1599(3) 0.0510(7) Uani d . 1 . .
O O4 -0.2045(4) 0.33030(16) 0.4708(3) 0.0753(8) Uani d D 1 . .
H H4A -0.200(6) 0.2944(12) 0.501(4) 0.090 Uiso d D 1 . .
H H4B -0.205(6) 0.328(2) 0.395(2) 0.090 Uiso d D 1 . .

loop_
_atom_site_aniso_label
_atom_site_aniso_U_11
_atom_site_aniso_U_22
_atom_site_aniso_U_33
_atom_site_aniso_U_12
_atom_site_aniso_U_13
_atom_site_aniso_U_23
Cu1 0.0390(2) 0.02378(18) 0.02399(19) 0.00294(13) 0.01298(14) 0.00162(12)
O3 0.0429(12) 0.0413(12) 0.0388(12) 0.0027(10) 0.0179(10) -0.0029(10)
S14 0.0369(4) 0.0307(4) 0.0261(3) 0.0075(3) 0.0132(3) 0.0040(3)
S24 0.0413(4) 0.0287(4) 0.0279(4) -0.0051(3) 0.0164(3) -0.0029(3)
N11 0.0322(12) 0.0234(11) 0.0261(11) 0.0022(9) 0.0109(9) 0.0021(9)
C12 0.0293(14) 0.0314(14) 0.0313(14) 0.0062(11) 0.0110(11) 0.0041(11)
C13 0.0305(14) 0.0349(15) 0.0317(14) 0.0032(12) 0.0155(12) 0.0027(12)
C14 0.0308(14) 0.0204(12) 0.0237(13) 0.0003(10) 0.0089(10) -0.0019(10)
C15 0.0240(13) 0.0301(14) 0.0305(14) 0.0032(11) 0.0085(11) 0.0018(11)
C16 0.0306(14) 0.0303(14) 0.0318(14) -0.0011(11) 0.0162(12) 0.0012(11)
N21 0.0370(13) 0.0258(11) 0.0296(12) 0.0009(10) 0.0151(10) 0.0003(9)
C22 0.0344(15) 0.0296(14) 0.0348(15) 0.0024(12) 0.0190(12) 0.0003(12)
C23 0.0311(14) 0.0254(13) 0.0345(15) -0.0002(11) 0.0149(12) 0.0021(11)
C24 0.0341(14) 0.0213(12) 0.0219(13) 0.0034(11) 0.0094(11) 0.0017(10)
C25 0.0371(16) 0.0389(16) 0.0413(16) -0.0085(13) 0.0249(13) -0.0065(13)
C26 0.0362(16) 0.0384(16) 0.0411(17) -0.0109(13) 0.0187(13) -0.0080(13)
N1 0.0326(12) 0.0334(13) 0.0299(12) -0.0006(10) 0.0085(10) 0.0043(10)
N2 0.0486(15) 0.0322(13) 0.0290(13) 0.0042(11) 0.0124(11) -0.0014(10)
C1 0.0475(18) 0.0284(15) 0.0437(18) -0.0039(13) 0.0107(14) 0.0032(13)
C2 0.0504(19) 0.0259(14) 0.0437(18) 0.0034(13) 0.0133(15) -0.0015(12)
O31 0.0361(12) 0.0738(16) 0.0443(13) 0.0009(11) 0.0163(10) 0.0129(11)
O32 0.0575(14) 0.0644(15) 0.0432(14) 0.0040(12) 0.0220(11) 0.0124(11)
O33 0.0310(12) 0.0609(15) 0.0602(15) 0.0013(10) 0.0119(11) -0.0111(12)
N31 0.0342(14) 0.0340(13) 0.0402(14) -0.0012(10) 0.0132(11) -0.0009(11)
O41 0.0672(17) 0.0542(15) 0.0586(16) -0.0161(12) 0.0221(13) 0.0075(12)
O42 0.0804(19) 0.091(2) 0.0488(16) -0.0092(16) 0.0241(14) 0.0083(14)
O43 0.125(3) 0.0579(18) 0.083(2) -0.0290(18) 0.049(2) -0.0115(16)
N41 0.0369(15) 0.0604(19) 0.0558(19) -0.0148(13) 0.0163(13) -0.0016(15)
O4 0.0636(18) 0.101(2) 0.071(2) -0.0045(17) 0.0361(16) -0.0134(18)

loop_
_atom_type_symbol
_atom_type_description
_atom_type_scat_dispersion_real
_atom_type_scat_dispersion_imag
_atom_type_scat_source
C C 0.0033 0.0016 'International Tables Vol C Tables 4.2.6.8 and 6.1.1.4'
H H 0.0000 0.0000 'International Tables Vol C Tables 4.2.6.8 and 6.1.1.4'
N N 0.0061 0.0033 'International Tables Vol C Tables 4.2.6.8 and 6.1.1.4'
O O 0.0106 0.0060 'International Tables Vol C Tables 4.2.6.8 and 6.1.1.4'
S S 0.1246 0.1234 'International Tables Vol C Tables 4.2.6.8 and 6.1.1.4'
Cu Cu 0.3201 1.2651 'International Tables Vol C Tables 4.2.6.8 and 6.1.1.4'

loop_
_geom_angle_atom_site_label_1
_geom_angle_atom_site_label_2
_geom_angle_atom_site_label_3
_geom_angle_site_symmetry_1
_geom_angle_site_symmetry_3
_geom_angle
_geom_angle_publ_flag
N1 Cu1 N11 . . 166.48(9) ?
N1 Cu1 N2 . . 84.45(10) ?
N11 Cu1 N2 . . 92.84(9) ?
N1 Cu1 N21 . 1_554 91.49(10) ?
N11 Cu1 N21 . 1_554 92.74(9) ?
N2 Cu1 N21 . 1_554 171.75(9) ?
N1 Cu1 O3 . . 95.21(9) ?
N11 Cu1 O3 . . 97.66(8) ?
N2 Cu1 O3 . . 83.71(9) ?
N21 Cu1 O3 1_554 . 89.51(8) ?
N1 Cu1 O31 . . 78.64(8) ?
N11 Cu1 O31 . . 87.99(8) ?
N2 Cu1 O31 . . 86.41(9) ?
N21 Cu1 O31 1_554 . 99.87(8) ?
O3 Cu1 O31 . . 168.84(7) ?
Cu1 O3 H3A . . 122(2) ?
Cu1 O3 H3B . . 114(2) ?
H3A O3 H3B . . 99(3) ?
C14 S14 S24 . . 104.29(9) ?
C24 S24 S14 . . 105.31(9) ?
C12 N11 C16 . . 117.3(2) ?
C12 N11 Cu1 . . 123.72(18) ?
C16 N11 Cu1 . . 118.61(17) ?
N11 C12 C13 . . 123.5(2) ?
N11 C12 H12 . . 118.2 ?
C13 C12 H12 . . 118.2 ?
C14 C13 C12 . . 118.5(2) ?
C14 C13 H13 . . 120.7 ?
C12 C13 H13 . . 120.7 ?
C13 C14 C15 . . 119.0(2) ?
C13 C14 S14 . . 125.2(2) ?
C15 C14 S14 . . 115.82(19) ?
C16 C15 C14 . . 118.8(2) ?
C16 C15 H15 . . 120.6 ?
C14 C15 H15 . . 120.6 ?
N11 C16 C15 . . 122.9(2) ?
N11 C16 H16 . . 118.6 ?
C15 C16 H16 . . 118.6 ?
C22 N21 C26 . . 117.1(2) ?
C22 N21 Cu1 . 1_556 118.13(18) ?
C26 N21 Cu1 . 1_556 124.27(19) ?
N21 C22 C23 . . 123.5(2) ?
N21 C22 H22 . . 118.3 ?
C23 C22 H22 . . 118.3 ?
C22 C23 C24 . . 118.6(2) ?
C22 C23 H23 . . 120.7 ?
C24 C23 H23 . . 120.7 ?
C25 C24 C23 . . 118.5(2) ?
C25 C24 S24 . . 126.2(2) ?
C23 C24 S24 . . 115.4(2) ?
C26 C25 C24 . . 118.9(2) ?
C26 C25 H25 . . 120.5 ?
C24 C25 H25 . . 120.5 ?
N21 C26 C25 . . 123.4(3) ?
N21 C26 H26 . . 118.3 ?
C25 C26 H26 . . 118.3 ?
C1 N1 Cu1 . . 109.49(18) ?
C1 N1 H1A . . 109.8 ?
Cu1 N1 H1A . . 109.8 ?
C1 N1 H1B . . 109.8 ?
Cu1 N1 H1B . . 109.8 ?
H1A N1 H1B . . 108.2 ?
C2 N2 Cu1 . . 107.86(18) ?
C2 N2 H2A . . 110.1 ?
Cu1 N2 H2A . . 110.1 ?
C2 N2 H2B . . 110.1 ?
Cu1 N2 H2B . . 110.1 ?
H2A N2 H2B . . 108.4 ?
N1 C1 C2 . . 108.7(2) ?
N1 C1 H1C . . 109.9 ?
C2 C1 H1C . . 109.9 ?
N1 C1 H1D . . 109.9 ?
C2 C1 H1D . . 109.9 ?
H1C C1 H1D . . 108.3 ?
N2 C2 C1 . . 107.3(2) ?
N2 C2 H2C . . 110.2 ?
C1 C2 H2C . . 110.2 ?
N2 C2 H2D . . 110.2 ?
C1 C2 H2D . . 110.2 ?
H2C C2 H2D . . 108.5 ?
N31 O31 Cu1 . . 131.06(18) ?
O33 N31 O31 . . 120.3(3) ?
O33 N31 O32 . . 119.8(3) ?
O31 N31 O32 . . 119.9(2) ?
O41 N41 O43 . . 119.6(3) ?
O41 N41 O42 . . 121.6(3) ?
O43 N41 O42 . . 118.7(3) ?
H4A O4 H4B . . 108(5) ?

loop_
_geom_bond_atom_site_label_1
_geom_bond_atom_site_label_2
_geom_bond_site_symmetry_2
_geom_bond_distance
_geom_bond_publ_flag
Cu1 N1 . 2.007(2) ?
Cu1 N11 . 2.012(2) ?
Cu1 N2 . 2.014(2) ?
Cu1 N21 1_554 2.052(2) ?
Cu1 O3 . 2.532(2) ?
Cu1 O31 . 2.751(2) ?
O3 H3A . 0.84(3) ?
O3 H3B . 0.82(3) ?
S14 C14 . 1.788(3) ?
S14 S24 . 2.0320(10) ?
S24 C24 . 1.775(3) ?
N11 C12 . 1.332(3) ?
N11 C16 . 1.352(3) ?
C12 C13 . 1.385(4) ?
C12 H12 . 0.9300 ?
C13 C14 . 1.376(4) ?
C13 H13 . 0.9300 ?
C14 C15 . 1.390(4) ?
C15 C16 . 1.376(4) ?
C15 H15 . 0.9300 ?
C16 H16 . 0.9300 ?
N21 C22 . 1.341(4) ?
N21 C26 . 1.341(4) ?
N21 Cu1 1_556 2.052(2) ?
C22 C23 . 1.379(4) ?
C22 H22 . 0.9300 ?
C23 C24 . 1.394(4) ?
C23 H23 . 0.9300 ?
C24 C25 . 1.381(4) ?
C25 C26 . 1.380(4) ?
C25 H25 . 0.9300 ?
C26 H26 . 0.9300 ?
N1 C1 . 1.477(4) ?
N1 H1A . 0.9000 ?
N1 H1B . 0.9000 ?
N2 C2 . 1.480(4) ?
N2 H2A . 0.9000 ?
N2 H2B . 0.9000 ?
C1 C2 . 1.497(5) ?
C1 H1C . 0.9700 ?
C1 H1D . 0.9700 ?
C2 H2C . 0.9700 ?
C2 H2D . 0.9700 ?
O31 N31 . 1.245(3) ?
O32 N31 . 1.260(3) ?
O33 N31 . 1.239(3) ?
O41 N41 . 1.233(4) ?
O42 N41 . 1.245(4) ?
O43 N41 . 1.243(4) ?
O4 H4A . 0.85(3) ?
O4 H4B . 0.84(3) ?

loop_
_geom_hbond_atom_site_label_D
_geom_hbond_atom_site_label_H
_geom_hbond_atom_site_label_A
_geom_hbond_site_symmetry_A
_geom_hbond_distance_DH
_geom_hbond_distance_HA
_geom_hbond_distance_DA
_geom_hbond_angle_DHA
N1 H1A O32 . 0.90 2.25 3.052(4) 149
N1 H1B O3 3_565 0.90 2.17 3.006(3) 154
N2 H2B O31 3_666 0.90 2.36 3.114(3) 141
N2 H2A O33 3_666 0.90 2.56 3.143(4) 123
N2 H2A O33 1_455 0.90 2.49 3.347(4) 160
O3 H3A O32 1_455 0.84(3) 2.15(4) 2.950(4) 158(3)
O3 H3A O33 1_455 0.84(3) 2.42(3) 3.053(4) 133(3)
O3 H3B O43 . 0.82(3) 1.95(3) 2.759(4) 169(3)
O4 H4A O42 4_566 0.85(3) 2.10(3) 2.936(5) 169(5)
O4 H4B O43 . 0.84(3) 2.09(3) 2.907(5) 163(4)

loop_
_geom_torsion_atom_site_label_1
_geom_torsion_atom_site_label_2
_geom_torsion_atom_site_label_3
_geom_torsion_atom_site_label_4
_geom_torsion_site_symmetry_1
_geom_torsion_site_symmetry_2
_geom_torsion_site_symmetry_3
_geom_torsion_site_symmetry_4
_geom_torsion
_geom_torsion_publ_flag
C14 S14 S24 C24 . . . . -98.35(12) ?
N1 C1 C2 N2 . . . . 51.4(3) ?
